data_4316287
loop_
_publ_author_name
'Victor N. Nemykin'
'Gregory T. Rohde'
'Christopher D. Barrett'
'Ryan G. Hadt'
'Jared R. Sabin'
'Giacomo Reina'
'Pierluca Galloni'
'Barbara Floris'

_publ_section_title
;
 Long-Range Electronic Communication in
 Free-Basemeso-Poly(Ferrocenyl)-Containing Porphyrins
;
_journal_name_full 'Inorganic Chemistry'
_journal_page_first 7497
_journal_page_last 7509
_journal_paper_doi 10.1021/ic101012a
_journal_volume 49
_journal_year 2010
_chemical_absolute_configuration ad
_chemical_formula_moiety 'C60 H46 Fe4 N4'
_chemical_formula_sum 'C60 H46 Fe4 N4'
_chemical_formula_weight 1046.44
_space_group_IT_number 114
_symmetry_cell_setting tetragonal
_symmetry_space_group_name_Hall 'P -4 2n'
_symmetry_space_group_name_H-M 'P -4 21 c'
_atom_sites_solution_hydrogens geom
_atom_sites_solution_primary direct
_audit_creation_date 10-02-18
_audit_creation_method CRYSTALS_ver_12.85
_cell_angle_alpha 90
_cell_angle_beta 90
_cell_angle_gamma 90
_cell_formula_units_Z 2
_cell_length_a 12.2883(5)
_cell_length_b 12.2883(5)
_cell_length_c 14.8822(6)
_cell_measurement_reflns_used 1846
_cell_measurement_temperature 100
_cell_measurement_theta_max 30
_cell_measurement_theta_min 3
_cell_volume 2247.25(16)
_computing_cell_refinement 'USER DEFINED CELL REFINEMENT'
_computing_data_collection 'USER DEFINED DATA COLLECTION'
_computing_data_reduction 'USER DEFINED DATA REDUCTION'
_computing_molecular_graphics 'CAMERON (Watkin et al., 1996)'
_computing_publication_material 'CRYSTALS (Betteridge et al., 2003)'
_computing_structure_refinement 'CRYSTALS (Betteridge et al., 2003)'
_computing_structure_solution 'SIR92 (Altomare et al., 1994)'
_diffrn_ambient_temperature 100
_diffrn_measured_fraction_theta_full 0.998
_diffrn_measured_fraction_theta_max 0.998
_diffrn_measurement_device 'Rigaku RAPID II'
_diffrn_measurement_device_type 'Rigaku RAPID II'
_diffrn_measurement_method \w/2\q
_diffrn_radiation_monochromator graphite
_diffrn_radiation_type 'Mo K\a'
_diffrn_radiation_wavelength 0.71075
_diffrn_reflns_av_R_equivalents 0.123
_diffrn_reflns_limit_h_max 17
_diffrn_reflns_limit_h_min -17
_diffrn_reflns_limit_k_max 17
_diffrn_reflns_limit_k_min -16
_diffrn_reflns_limit_l_max 20
_diffrn_reflns_limit_l_min -19
_diffrn_reflns_number 49479
_diffrn_reflns_theta_full 30.034
_diffrn_reflns_theta_max 30.034
_diffrn_reflns_theta_min 3.201
_diffrn_standards_decay_% 0.00
_diffrn_standards_interval_time 32
_diffrn_standards_number 1846
_exptl_absorpt_coefficient_mu 1.313
_exptl_absorpt_correction_T_max 0.95
_exptl_absorpt_correction_T_min 0.73
_exptl_absorpt_correction_type multi-scan
_exptl_absorpt_process_details 'DENZO/SCALEPACK (Otwinowski & Minor, 1997)'
_exptl_crystal_colour blue
_exptl_crystal_density_diffrn 1.546
_exptl_crystal_density_method 'not measured'
_exptl_crystal_description plate
_exptl_crystal_F_000 1076
_exptl_crystal_size_max 0.16
_exptl_crystal_size_mid 0.14
_exptl_crystal_size_min 0.04
_refine_diff_density_max 0.63
_refine_diff_density_min -0.58
_refine_ls_abs_structure_details 'Flack (1983), 1449 Friedel-pairs'
_refine_ls_abs_structure_Flack 0.03(3)
_refine_ls_extinction_method None
_refine_ls_goodness_of_fit_ref 0.8725
_refine_ls_hydrogen_treatment constr
_refine_ls_matrix_type full
_refine_ls_number_parameters 155
_refine_ls_number_reflns 3287
_refine_ls_number_restraints 0
_refine_ls_R_factor_all 0.0628
_refine_ls_R_factor_gt 0.0340
_refine_ls_shift/su_max 0.000429
_refine_ls_structure_factor_coef Fsqd
_refine_ls_weighting_details
;
 Method, part 1, Chebychev polynomial, (Watkin, 1994, Prince, 1982) 
 [weight] = 1.0/[A~0~*T~0~(x)+A~1~*T~1~(x) ... +A~n-1~]*T~n-1~(x)] 
 where A~i~ are the Chebychev coefficients listed below and x= Fcalc/Fmax 
 Method = Robust Weighting (Prince, 1982) 
 W = [weight] * [1-(deltaF/6*sigmaF)^2^]^2^ 
 A~i~ are: 
 21.9 23.4 4.95 
;
_refine_ls_weighting_scheme calc
_refine_ls_wR_factor_all 0.0857
_refine_ls_wR_factor_gt 0.0608
_refine_ls_wR_factor_ref 0.0857
_reflns_limit_h_max 12
_reflns_limit_h_min -12
_reflns_limit_k_max 17
_reflns_limit_k_min 0
_reflns_limit_l_max 20
_reflns_limit_l_min 0
_reflns_number_gt 1633
_reflns_number_total 3295
_reflns_threshold_expression I>2.0\s(I)
_oxford_diffrn_Wilson_B_factor 1.71
_oxford_diffrn_Wilson_scale 3.52
_oxford_refine_ls_r_factor_ref 0.0628
_oxford_refine_ls_scale 0.5248(7)
_oxford_reflns_number_all 3287
_oxford_reflns_threshold_expression_ref I>-10.0\s(I)
_cod_data_source_file ic101012a_si_002.cif
_cod_data_source_block 1
_cod_depositor_comments
;
The following automatic conversions were performed:

'_symmetry_cell_setting' value 'Tetragonal' changed to 'tetragonal'
according to the built-in table from CIF Core dictionary named
'cif_core.dic' version 2.4.1 from 2010-06-29.

Automatic conversion script
Id: cif_fix_values 1646 2011-03-28 12:23:43Z adriana 
;
_cod_original_cell_volume 2247.23(16)
_cod_original_sg_symbol_H-M 'P -4 21 c '
_cod_database_code 4316287

loop_
_symmetry_equiv_pos_as_xyz
x,y,z
y,-x,-z
-x,-y,z
-y,x,-z
-x+1/2,y+1/2,-z+1/2
-y+1/2,-x+1/2,z+1/2
x+1/2,-y+1/2,-z+1/2
y+1/2,x+1/2,z+1/2

loop_
_atom_site_label
_atom_site_type_symbol
_atom_site_fract_x
_atom_site_fract_y
_atom_site_fract_z
_atom_site_U_iso_or_equiv
_atom_site_occupancy
_atom_site_adp_type
_atom_site_refinement_flags_posn
_atom_site_refinement_flags_adp
_atom_site_refinement_flags_occupancy
_atom_site_disorder_assembly
_atom_site_disorder_group
_oxford_atom_site_special_shape
_atom_site_attached_hydrogens
Fe1 Fe 0.87955(4) 0.77149(4) 0.68217(4) 0.0210 1.0000 Uani . . . . . . .
C2 C 0.8952(3) 0.7760(4) 0.5442(2) 0.0202 1.0000 Uani . . . . . . .
C3 C 0.9372(3) 0.8715(3) 0.5837(3) 0.0242 1.0000 Uani . . . . . . .
C4 C 0.8526(3) 0.9232(3) 0.6320(3) 0.0230 1.0000 Uani . . . . . . .
C5 C 0.7582(3) 0.8586(3) 0.6227(2) 0.0201 1.0000 Uani . . . . . . .
C1 C 0.7828(3) 0.7656(3) 0.5682(2) 0.0185 1.0000 Uani . . . . . . .
C11 C 0.7030(3) 0.6822(3) 0.5393(3) 0.0176 1.0000 Uani . . . . . . .
C12 C 0.7308(3) 0.5713(3) 0.5343(2) 0.0181 1.0000 Uani . . . . . . .
N1 N 0.6626(2) 0.4909(3) 0.5043(2) 0.0188 1.0000 Uani . . . . . . .
C15 C 0.7232(3) 0.3980(3) 0.4912(2) 0.0186 1.0000 Uani . . . . . . .
C14 C 0.8335(3) 0.4191(3) 0.5187(3) 0.0195 1.0000 Uani . . . . . . .
C13 C 0.8376(3) 0.5244(3) 0.5463(3) 0.0203 1.0000 Uani . . . . . . .
C9 C 0.9071(4) 0.7976(4) 0.8148(3) 0.0378 1.0000 Uani . . . . . . .
C8 C 1.0023(4) 0.7562(4) 0.7738(3) 0.0379 1.0000 Uani . . . . . . .
C7 C 0.9759(4) 0.6527(4) 0.7374(3) 0.0340 1.0000 Uani . . . . . . .
C6 C 0.8635(4) 0.6311(4) 0.7572(3) 0.0353 1.0000 Uani . . . . . . .
C10 C 0.8215(4) 0.7191(4) 0.8047(3) 0.0375 1.0000 Uani . . . . . . .
H2 H 0.9361 0.7281 0.5030 0.0257 1.0000 Uiso R . . . . . .
H3 H 1.0145 0.8923 0.5804 0.0294 1.0000 Uiso R . . . . . .
H14 H 0.8917 0.3729 0.5182 0.0231 1.0000 Uiso R . . . . . .
H13 H 0.8969 0.5593 0.5692 0.0272 1.0000 Uiso R . . . . . .
H5 H 0.6873 0.8745 0.6495 0.0254 1.0000 Uiso R . . . . . .
H4 H 0.8586 0.9875 0.6646 0.0288 1.0000 Uiso R . . . . . .
H6 H 0.8254 0.5687 0.7411 0.0410 1.0000 Uiso R . . . . . .
H10 H 0.7505 0.7261 0.8256 0.0449 1.0000 Uiso R . . . . . .
H9 H 0.9011 0.8643 0.8440 0.0459 1.0000 Uiso R . . . . . .
H8 H 1.0698 0.7903 0.7710 0.0464 1.0000 Uiso R . . . . . .
H7 H 1.0231 0.6071 0.7063 0.0413 1.0000 Uiso R . . . . . .
H15 H 0.5937 0.4973 0.4960 0.0222 0.5000 Uiso R . . . . . .

loop_
_atom_site_aniso_label
_atom_site_aniso_U_11
_atom_site_aniso_U_22
_atom_site_aniso_U_33
_atom_site_aniso_U_23
_atom_site_aniso_U_13
_atom_site_aniso_U_12
Fe1 0.0210(3) 0.0216(3) 0.0204(2) -0.0014(3) -0.0021(3) -0.0010(2)
C2 0.0157(18) 0.024(2) 0.0206(15) -0.0007(17) 0.0014(14) -0.0018(16)
C3 0.0177(18) 0.022(2) 0.033(2) 0.0009(18) 0.0026(16) -0.0017(16)
C4 0.022(2) 0.0192(19) 0.028(2) -0.0019(16) -0.0010(16) -0.0048(15)
C5 0.020(2) 0.021(2) 0.0188(15) -0.0010(15) 0.0005(15) 0.0020(14)
C1 0.0196(17) 0.0202(17) 0.0156(14) -0.0008(15) -0.0019(15) -0.0019(15)
C11 0.0137(17) 0.0189(18) 0.0203(17) -0.0033(15) -0.0004(14) -0.0014(14)
C12 0.0188(17) 0.0162(16) 0.0194(16) -0.0005(13) -0.0061(16) 0.0022(15)
N1 0.0155(15) 0.0161(15) 0.0250(15) 0.0021(13) -0.0012(13) -0.0002(12)
C15 0.0222(19) 0.0159(18) 0.0178(14) -0.0009(13) 0.0026(16) -0.0003(15)
C14 0.0124(17) 0.0179(18) 0.028(2) -0.0012(15) -0.0007(15) 0.0036(14)
C13 0.0129(17) 0.0199(19) 0.0281(19) -0.0023(16) -0.0048(15) -0.0010(14)
C9 0.050(3) 0.043(3) 0.0204(18) -0.006(2) -0.010(2) 0.007(2)
C8 0.031(2) 0.046(3) 0.036(2) -0.001(2) -0.019(2) 0.005(2)
C7 0.044(3) 0.030(3) 0.028(2) 0.0012(18) -0.014(2) 0.0059(19)
C6 0.047(3) 0.031(3) 0.028(2) 0.006(2) -0.009(2) 0.000(2)
C10 0.043(3) 0.051(3) 0.018(2) 0.008(2) 0.0001(19) 0.002(2)

loop_
_atom_type_symbol
_atom_type_scat_dispersion_real
_atom_type_scat_dispersion_imag
_atom_type_scat_Cromer_Mann_a1
_atom_type_scat_Cromer_Mann_b1
_atom_type_scat_Cromer_Mann_a2
_atom_type_scat_Cromer_Mann_b2
_atom_type_scat_Cromer_Mann_a3
_atom_type_scat_Cromer_Mann_b3
_atom_type_scat_Cromer_Mann_a4
_atom_type_scat_Cromer_Mann_b4
_atom_type_scat_Cromer_Mann_c
_atom_type_scat_source
C 0.0033 0.0016 2.3100 20.8439 1.0200 10.2075 1.5886 0.5687 0.8650 51.6512 0.2156 'International Tables Vol C 4.2.6.8 and 6.1.1.4'
H 0.0000 0.0000 0.4930 10.5109 0.3229 26.1257 0.1402 3.1424 0.0408 57.7998 0.0030 'International Tables Vol C 4.2.6.8 and 6.1.1.4'
Fe 0.3463 0.8444 11.7695 4.7611 7.3573 0.3072 3.5222 15.3535 2.3045 76.8805 1.0369 'International Tables Vol C 4.2.6.8 and 6.1.1.4'
N 0.0061 0.0033 12.2126 0.0057 3.1322 9.8933 2.0125 28.9975 1.1663 0.5826 -11.5290 'International Tables Vol C 4.2.6.8 and 6.1.1.4'

loop_
_geom_angle_atom_site_label_1
_geom_angle_site_symmetry_1
_geom_angle_atom_site_label_2
_geom_angle_site_symmetry_2
_geom_angle_atom_site_label_3
_geom_angle_site_symmetry_3
_geom_angle
_geom_angle_publ_flag
C2 . Fe1 . C3 . 40.20(16) yes
C2 . Fe1 . C4 . 68.01(17) yes
C3 . Fe1 . C4 . 40.64(15) yes
C2 . Fe1 . C5 . 67.78(15) yes
C3 . Fe1 . C5 . 68.02(16) yes
C4 . Fe1 . C5 . 40.58(14) yes
C2 . Fe1 . C1 . 40.52(14) yes
C3 . Fe1 . C1 . 68.43(15) yes
C4 . Fe1 . C1 . 68.82(15) yes
C5 . Fe1 . C1 . 40.83(14) yes
C2 . Fe1 . C9 . 161.60(16) yes
C3 . Fe1 . C9 . 123.11(18) yes
C4 . Fe1 . C9 . 103.83(18) yes
C5 . Fe1 . C9 . 117.48(17) yes
C1 . Fe1 . C9 . 153.84(18) yes
C2 . Fe1 . C8 . 126.76(18) yes
C3 . Fe1 . C8 . 106.20(19) yes
C4 . Fe1 . C8 . 116.72(19) yes
C5 . Fe1 . C8 . 151.51(17) yes
C1 . Fe1 . C8 . 165.23(18) yes
C2 . Fe1 . C7 . 111.38(18) yes
C3 . Fe1 . C7 . 121.09(18) yes
C4 . Fe1 . C7 . 153.21(18) yes
C5 . Fe1 . C7 . 165.97(17) yes
C1 . Fe1 . C7 . 129.37(17) yes
C2 . Fe1 . C6 . 124.74(18) yes
C3 . Fe1 . C6 . 157.74(18) yes
C4 . Fe1 . C6 . 161.46(18) yes
C5 . Fe1 . C6 . 127.13(18) yes
C1 . Fe1 . C6 . 111.00(17) yes
C2 . Fe1 . C10 . 157.10(17) yes
C3 . Fe1 . C10 . 160.74(18) yes
C4 . Fe1 . C10 . 123.64(19) yes
C5 . Fe1 . C10 . 107.15(17) yes
C1 . Fe1 . C10 . 120.97(16) yes
C9 . Fe1 . C8 . 40.67(18) yes
C9 . Fe1 . C7 . 68.04(18) yes
C8 . Fe1 . C7 . 40.57(18) yes
C9 . Fe1 . C6 . 67.77(19) yes
C8 . Fe1 . C6 . 68.4(2) yes
C7 . Fe1 . C6 . 40.89(19) yes
C9 . Fe1 . C10 . 41.06(17) yes
C8 . Fe1 . C10 . 68.7(2) yes
C7 . Fe1 . C10 . 67.8(2) yes
C6 . Fe1 . C10 . 39.41(19) yes
Fe1 . C2 . C3 . 69.0(2) yes
Fe1 . C2 . C1 . 70.1(2) yes
C3 . C2 . C1 . 108.9(3) yes
Fe1 . C2 . H2 . 130.5 no
C3 . C2 . H2 . 124.6 no
C1 . C2 . H2 . 126.3 no
C2 . C3 . Fe1 . 70.8(2) yes
C2 . C3 . C4 . 108.5(3) yes
Fe1 . C3 . C4 . 69.5(2) yes
C2 . C3 . H3 . 123.3 no
Fe1 . C3 . H3 . 121.7 no
C4 . C3 . H3 . 128.1 no
C3 . C4 . Fe1 . 69.8(2) yes
C3 . C4 . C5 . 107.5(4) yes
Fe1 . C4 . C5 . 69.8(2) yes
C3 . C4 . H4 . 126.0 no
Fe1 . C4 . H4 . 125.1 no
C5 . C4 . H4 . 126.4 no
C4 . C5 . Fe1 . 69.6(2) yes
C4 . C5 . C1 . 109.3(4) yes
Fe1 . C5 . C1 . 70.9(2) yes
C4 . C5 . H5 . 125.4 no
Fe1 . C5 . H5 . 125.5 no
C1 . C5 . H5 . 125.3 no
C5 . C1 . C2 . 105.9(3) yes
C5 . C1 . Fe1 . 68.3(2) yes
C2 . C1 . Fe1 . 69.4(2) yes
C5 . C1 . C11 . 125.1(3) yes
C2 . C1 . C11 . 128.9(3) yes
Fe1 . C1 . C11 . 129.9(3) yes
C1 . C11 . C15 4_656 115.3(3) yes
C1 . C11 . C12 . 121.6(3) yes
C15 4_656 C11 . C12 . 122.7(3) yes
C11 . C12 . N1 . 124.6(4) yes
C11 . C12 . C13 . 126.9(3) yes
N1 . C12 . C13 . 108.0(3) yes
C12 . N1 . C15 . 108.3(3) yes
C12 . N1 . H15 . 125.7 no
C15 . N1 . H15 . 126.0 no
C11 2_566 C15 . N1 . 125.5(4) yes
C11 2_566 C15 . C14 . 125.8(3) yes
N1 . C15 . C14 . 108.6(3) yes
C15 . C14 . C13 . 107.1(3) yes
C15 . C14 . H14 . 128.5 no
C13 . C14 . H14 . 124.5 no
C12 . C13 . C14 . 108.0(3) yes
C12 . C13 . H13 . 125.8 no
C14 . C13 . H13 . 126.2 no
Fe1 . C9 . C8 . 70.2(3) yes
Fe1 . C9 . C10 . 70.7(3) yes
C8 . C9 . C10 . 108.6(4) yes
Fe1 . C9 . H9 . 125.5 no
C8 . C9 . H9 . 125.7 no
C10 . C9 . H9 . 125.7 no
C9 . C8 . Fe1 . 69.1(3) yes
C9 . C8 . C7 . 107.3(5) yes
Fe1 . C8 . C7 . 70.1(2) yes
C9 . C8 . H8 . 126.5 no
Fe1 . C8 . H8 . 125.9 no
C7 . C8 . H8 . 126.2 no
C8 . C7 . Fe1 . 69.4(2) yes
C8 . C7 . C6 . 107.9(4) yes
Fe1 . C7 . C6 . 70.0(3) yes
C8 . C7 . H7 . 126.0 no
Fe1 . C7 . H7 . 126.1 no
C6 . C7 . H7 . 126.1 no
C7 . C6 . Fe1 . 69.1(3) yes
C7 . C6 . C10 . 108.4(4) yes
Fe1 . C6 . C10 . 70.1(3) yes
C7 . C6 . H6 . 125.6 no
Fe1 . C6 . H6 . 126.7 no
C10 . C6 . H6 . 125.9 no
C9 . C10 . Fe1 . 68.3(3) yes
C9 . C10 . C6 . 107.7(5) yes
Fe1 . C10 . C6 . 70.5(3) yes
C9 . C10 . H10 . 126.2 no
Fe1 . C10 . H10 . 126.3 no
C6 . C10 . H10 . 126.1 no

loop_
_geom_bond_atom_site_label_1
_geom_bond_site_symmetry_1
_geom_bond_atom_site_label_2
_geom_bond_site_symmetry_2
_geom_bond_distance
_geom_bond_publ_flag
Fe1 . C2 . 2.064(4) yes
Fe1 . C3 . 2.040(4) yes
Fe1 . C4 . 2.036(4) yes
Fe1 . C5 . 2.037(4) yes
Fe1 . C1 . 2.072(3) yes
Fe1 . C9 . 2.028(5) yes
Fe1 . C8 . 2.042(4) yes
Fe1 . C7 . 2.052(4) yes
Fe1 . C6 . 2.065(5) yes
Fe1 . C10 . 2.061(4) yes
C2 . C3 . 1.410(6) yes
C2 . C1 . 1.432(5) yes
C2 . H2 . 0.987 no
C3 . C4 . 1.415(5) yes
C3 . H3 . 0.985 no
C4 . C5 . 1.412(5) yes
C4 . H4 . 0.930 no
C5 . C1 . 1.434(5) yes
C5 . H5 . 0.978 no
C1 . C11 . 1.482(5) yes
C11 . C15 4_656 1.413(5) yes
C11 . C12 . 1.408(5) yes
C12 . N1 . 1.369(5) yes
C12 . C13 . 1.445(5) yes
N1 . C15 . 1.377(5) yes
N1 . H15 . 0.860 no
C15 . C14 . 1.439(5) yes
C14 . C13 . 1.358(5) yes
C14 . H14 . 0.913 no
C13 . H13 . 0.912 no
C9 . C8 . 1.415(7) yes
C9 . C10 . 1.434(6) yes
C9 . H9 . 0.930 no
C8 . C7 . 1.419(6) yes
C8 . H8 . 0.930 no
C7 . C6 . 1.438(7) yes
C7 . H7 . 0.930 no
C6 . C10 . 1.391(7) yes
C6 . H6 . 0.930 no
C10 . H10 . 0.930 no

loop_
_geom_hbond_atom_site_label_D
_geom_hbond_site_symmetry_D
_geom_hbond_atom_site_label_H
_geom_hbond_site_symmetry_H
_geom_hbond_atom_site_label_A
_geom_hbond_site_symmetry_A
_geom_hbond_angle_DHA
_geom_hbond_distance_DH
_geom_hbond_distance_HA
_geom_hbond_distance_DA
_geom_hbond_publ_flag
N1 . H15 . N1 4_656 122 0.86 2.28 2.834(6) yes
